data_4080765
loop_
_publ_author_name
'Pranckevicius, Conor'
'Stephan, Douglas W.'

_publ_section_title
;
 Three-Coordinate, Cyclic Bent Allene Iron Complexes
;
_journal_issue 9
_journal_name_full Organometallics
_journal_page_first 2693
_journal_paper_doi 10.1021/om400166t
_journal_volume 32
_journal_year 2013
_chemical_formula_sum 'C41 H34 Fe N2 O6'
_chemical_formula_weight 706.55
_chemical_name_systematic
; 
 ? 
;
_space_group_IT_number 2
_symmetry_cell_setting triclinic
_symmetry_space_group_name_Hall '-P 1'
_symmetry_space_group_name_H-M 'P -1'
_atom_sites_solution_hydrogens geom
_atom_sites_solution_primary direct
_atom_sites_solution_secondary difmap
_audit_creation_method SHELXL-97
_cell_angle_alpha 109.054(3)
_cell_angle_beta 104.225(3)
_cell_angle_gamma 100.875(3)
_cell_formula_units_Z 2
_cell_length_a 11.2843(8)
_cell_length_b 12.3459(7)
_cell_length_c 14.5700(10)
_cell_measurement_temperature 150(2)
_cell_volume 1777.9(2)
_computing_structure_refinement 'SHELXL-97 (Sheldrick, 2008)'
_computing_structure_solution 'SHELXS-97 (Sheldrick, 2008)'
_diffrn_ambient_temperature 150(2)
_diffrn_measured_fraction_theta_full 0.995
_diffrn_measured_fraction_theta_max 0.995
_diffrn_radiation_monochromator graphite
_diffrn_radiation_source 'fine-focus sealed tube'
_diffrn_radiation_type MoK\a
_diffrn_radiation_wavelength 0.71073
_diffrn_reflns_av_R_equivalents 0.0255
_diffrn_reflns_av_sigmaI/netI 0.0263
_diffrn_reflns_limit_h_max 14
_diffrn_reflns_limit_h_min -14
_diffrn_reflns_limit_k_max 15
_diffrn_reflns_limit_k_min -16
_diffrn_reflns_limit_l_max 18
_diffrn_reflns_limit_l_min -18
_diffrn_reflns_number 29973
_diffrn_reflns_theta_full 27.43
_diffrn_reflns_theta_max 27.43
_diffrn_reflns_theta_min 1.57
_exptl_absorpt_coefficient_mu 0.474
_exptl_absorpt_correction_T_max 0.7456
_exptl_absorpt_correction_T_min 0.6968
_exptl_absorpt_correction_type multi-scan
_exptl_absorpt_process_details SADABS
_exptl_crystal_colour Yellow
_exptl_crystal_density_diffrn 1.320
_exptl_crystal_density_method 'not measured'
_exptl_crystal_description Block
_exptl_crystal_F_000 736
_exptl_crystal_size_max 0.2
_exptl_crystal_size_mid 0.2
_exptl_crystal_size_min 0.1
_refine_diff_density_max 0.619
_refine_diff_density_min -0.600
_refine_diff_density_rms 0.060
_refine_ls_extinction_method none
_refine_ls_goodness_of_fit_ref 1.054
_refine_ls_hydrogen_treatment constr
_refine_ls_matrix_type full
_refine_ls_number_parameters 451
_refine_ls_number_reflns 8072
_refine_ls_number_restraints 0
_refine_ls_restrained_S_all 1.054
_refine_ls_R_factor_all 0.0495
_refine_ls_R_factor_gt 0.0408
_refine_ls_shift/su_max 0.043
_refine_ls_shift/su_mean 0.002
_refine_ls_structure_factor_coef Fsqd
_refine_ls_weighting_details 'calc w=1/[\s^2^(Fo^2^)+(0.0595P)^2^+1.3065P] where P=(Fo^2^+2Fc^2^)/3'
_refine_ls_weighting_scheme calc
_refine_ls_wR_factor_gt 0.1125
_refine_ls_wR_factor_ref 0.1185
_reflns_number_gt 6903
_reflns_number_total 8072
_reflns_threshold_expression >2sigma(I)
_cod_data_source_file om400166t_si_002.cif
_cod_data_source_block cp020_0m
_cod_depositor_comments
;
The following automatic conversions were performed:

'_symmetry_cell_setting' value 'Triclinic' changed to 'triclinic'
according to /home/saulius/struct/CIF-dictionaries/cif_core.dic
dictionary named 'cif_core.dic' version 2.3.1 from 2005-06-27.

Automatic conversion script
Id: cif_fix_values 1891 2012-01-12 08:04:46Z andrius 
;
_cod_original_sg_symbol_H-M P-1
_cod_database_code 4080765

loop_
_symmetry_equiv_pos_as_xyz
'x, y, z'
'-x, -y, -z'

loop_
_atom_site_label
_atom_site_type_symbol
_atom_site_fract_x
_atom_site_fract_y
_atom_site_fract_z
_atom_site_U_iso_or_equiv
_atom_site_adp_type
_atom_site_occupancy
_atom_site_symmetry_multiplicity
_atom_site_calc_flag
_atom_site_refinement_flags
Fe1 Fe 0.73661(2) -0.02331(2) 0.27736(2) 0.01974(9) Uani 1 1 d .
O1 O 0.66903(15) -0.27610(14) 0.13585(13) 0.0403(4) Uani 1 1 d .
O2 O 0.71165(16) 0.04717(16) 0.48370(12) 0.0424(4) Uani 1 1 d .
O3 O 0.82651(18) 0.15784(17) 0.19965(16) 0.0494(5) Uani 1 1 d .
O5 O 0.59309(12) 0.20144(10) 0.29059(10) 0.0205(3) Uani 1 1 d .
O6 O 0.42253(12) -0.22048(10) 0.15890(10) 0.0210(3) Uani 1 1 d .
O4 O 1.00069(14) -0.02125(15) 0.36505(14) 0.0418(4) Uani 1 1 d .
N1 N 0.38450(14) 0.06670(12) 0.22723(12) 0.0185(3) Uani 1 1 d .
N2 N 0.33611(14) -0.05774(12) 0.19685(12) 0.0189(3) Uani 1 1 d .
C4 C 0.89716(19) -0.02301(17) 0.32873(16) 0.0277(4) Uani 1 1 d .
C1 C 0.69027(18) -0.17769(18) 0.18982(16) 0.0267(4) Uani 1 1 d .
C2 C 0.72239(18) 0.01933(18) 0.40336(16) 0.0261(4) Uani 1 1 d .
C5 C 0.55530(17) -0.01343(15) 0.23502(14) 0.0178(3) Uani 1 1 d .
C7 C 0.51548(17) 0.08874(15) 0.25139(13) 0.0173(3) Uani 1 1 d .
C8 C 0.32044(17) 0.13909(15) 0.28664(14) 0.0190(3) Uani 1 1 d .
C9 C 0.32093(19) 0.13456(17) 0.38054(15) 0.0256(4) Uani 1 1 d .
H9A H 0.3641 0.0879 0.4061 0.031 Uiso 1 1 calc R
C10 C 0.2565(2) 0.20030(19) 0.43616(17) 0.0315(4) Uani 1 1 d .
H10A H 0.2558 0.1974 0.4990 0.038 Uiso 1 1 calc R
C11 C 0.1931(2) 0.27043(18) 0.39776(18) 0.0332(5) Uani 1 1 d .
H11A H 0.1502 0.3147 0.4351 0.040 Uiso 1 1 calc R
C12 C 0.1937(2) 0.27454(19) 0.30419(19) 0.0342(5) Uani 1 1 d .
H12A H 0.1518 0.3224 0.2793 0.041 Uiso 1 1 calc R
C13 C 0.25650(19) 0.20767(18) 0.24678(16) 0.0270(4) Uani 1 1 d .
H13A H 0.2555 0.2091 0.1832 0.032 Uiso 1 1 calc R
C15 C 0.20147(17) -0.11190(15) 0.13824(15) 0.0211(4) Uani 1 1 d .
C16 C 0.1578(2) -0.1134(2) 0.03985(17) 0.0344(5) Uani 1 1 d .
H16A H 0.2147 -0.0839 0.0110 0.041 Uiso 1 1 calc R
C17 C 0.0273(2) -0.1601(2) -0.0148(2) 0.0470(6) Uani 1 1 d .
H17A H -0.0037 -0.1617 -0.0807 0.056 Uiso 1 1 calc R
C18 C -0.0564(2) -0.2039(2) 0.0285(2) 0.0437(6) Uani 1 1 d .
H18A H -0.1435 -0.2347 -0.0083 0.052 Uiso 1 1 calc R
C19 C -0.0112(2) -0.20205(19) 0.1266(2) 0.0360(5) Uani 1 1 d .
H19A H -0.0680 -0.2329 0.1548 0.043 Uiso 1 1 calc R
C20 C 0.11872(19) -0.15437(17) 0.18318(17) 0.0267(4) Uani 1 1 d .
H20A H 0.1492 -0.1511 0.2497 0.032 Uiso 1 1 calc R
C6 C 0.43774(17) -0.10216(15) 0.19804(13) 0.0171(3) Uani 1 1 d .
C22 C 0.32630(17) -0.30114(15) 0.17155(15) 0.0195(4) Uani 1 1 d .
C23 C 0.23933(19) -0.39289(16) 0.08178(16) 0.0254(4) Uani 1 1 d .
C24 C 0.1487(2) -0.47580(18) 0.09455(19) 0.0348(5) Uani 1 1 d .
H24A H 0.0891 -0.5391 0.0368 0.042 Uiso 1 1 calc R
C25 C 0.1457(2) -0.4656(2) 0.1916(2) 0.0385(5) Uani 1 1 d .
H25A H 0.0819 -0.5195 0.1982 0.046 Uiso 1 1 calc R
C26 C 0.2374(2) -0.3752(2) 0.27874(18) 0.0336(5) Uani 1 1 d .
H26A H 0.2360 -0.3704 0.3435 0.040 Uiso 1 1 calc R
C27 C 0.33178(19) -0.29141(17) 0.27067(15) 0.0239(4) Uani 1 1 d .
C28 C 0.4365(2) -0.19752(19) 0.36513(16) 0.0327(5) Uani 1 1 d .
H28A H 0.4924 -0.1481 0.3449 0.049 Uiso 1 1 calc R
H28B H 0.4844 -0.2360 0.4016 0.049 Uiso 1 1 calc R
H28C H 0.3994 -0.1488 0.4090 0.049 Uiso 1 1 calc R
C29 C 0.2435(2) -0.4034(2) -0.02299(17) 0.0399(5) Uani 1 1 d .
H29A H 0.3120 -0.3387 -0.0160 0.060 Uiso 1 1 calc R
H29B H 0.1638 -0.3998 -0.0627 0.060 Uiso 1 1 calc R
H29C H 0.2573 -0.4784 -0.0571 0.060 Uiso 1 1 calc R
C30 C 0.54912(17) 0.28876(15) 0.25946(14) 0.0192(4) Uani 1 1 d .
C31 C 0.55705(18) 0.39268(16) 0.33943(15) 0.0222(4) Uani 1 1 d .
C32 C 0.5175(2) 0.48145(18) 0.31196(18) 0.0310(5) Uani 1 1 d .
H32A H 0.5210 0.5521 0.3630 0.037 Uiso 1 1 calc R
C33 C 0.4730(2) 0.4659(2) 0.20966(19) 0.0368(5) Uani 1 1 d .
H33A H 0.4453 0.5253 0.1926 0.044 Uiso 1 1 calc R
C34 C 0.4696(2) 0.36223(19) 0.13250(17) 0.0314(5) Uani 1 1 d .
H34A H 0.4404 0.3534 0.0642 0.038 Uiso 1 1 calc R
C35 C 0.50947(19) 0.27048(17) 0.15572(15) 0.0239(4) Uani 1 1 d .
C36 C 0.5085(2) 0.15994(18) 0.07052(16) 0.0317(5) Uani 1 1 d .
H36A H 0.5382 0.1064 0.0994 0.047 Uiso 1 1 calc R
H36B H 0.5636 0.1828 0.0350 0.047 Uiso 1 1 calc R
H36C H 0.4230 0.1204 0.0231 0.047 Uiso 1 1 calc R
C37 C 0.6045(2) 0.40637(18) 0.44984(16) 0.0307(4) Uani 1 1 d .
H37A H 0.6272 0.3361 0.4526 0.046 Uiso 1 1 calc R
H37B H 0.5384 0.4164 0.4798 0.046 Uiso 1 1 calc R
H37C H 0.6783 0.4753 0.4875 0.046 Uiso 1 1 calc R
C3 C 0.78871(19) 0.08728(19) 0.22953(17) 0.0297(4) Uani 1 1 d .
C77 C 0.0918(4) 0.5170(3) 0.6690(3) 0.0715(11) Uani 1 1 d .
H77A H 0.1158 0.6002 0.6995 0.086 Uiso 1 1 calc R
C78 C -0.0224(3) 0.4547(3) 0.5891(3) 0.0570(8) Uani 1 1 d .
H78A H -0.0749 0.4965 0.5658 0.068 Uiso 1 1 calc R
C79 C -0.0589(3) 0.3324(2) 0.5441(2) 0.0445(6) Uani 1 1 d .
H79A H -0.1354 0.2912 0.4899 0.053 Uiso 1 1 calc R
C81 C 0.0180(3) 0.2711(2) 0.5794(2) 0.0463(6) Uani 1 1 d .
H81A H -0.0075 0.1878 0.5493 0.056 Uiso 1 1 calc R
C89 C 0.1312(3) 0.3299(3) 0.6578(2) 0.0561(7) Uani 1 1 d .
H89A H 0.1823 0.2869 0.6808 0.067 Uiso 1 1 calc R
C90 C 0.1702(3) 0.4544(4) 0.7034(2) 0.0683(10) Uani 1 1 d .
H90A H 0.2480 0.4952 0.7562 0.082 Uiso 1 1 calc R

loop_
_atom_site_aniso_label
_atom_site_aniso_U_11
_atom_site_aniso_U_22
_atom_site_aniso_U_33
_atom_site_aniso_U_23
_atom_site_aniso_U_13
_atom_site_aniso_U_12
Fe1 0.01522(14) 0.02081(13) 0.02201(15) 0.00666(11) 0.00535(11) 0.00682(10)
O1 0.0307(8) 0.0312(8) 0.0419(10) -0.0030(7) 0.0032(7) 0.0136(6)
O2 0.0399(10) 0.0563(10) 0.0266(9) 0.0118(8) 0.0133(7) 0.0094(8)
O3 0.0463(11) 0.0561(11) 0.0658(13) 0.0407(10) 0.0296(10) 0.0149(9)
O5 0.0179(6) 0.0164(6) 0.0251(7) 0.0084(5) 0.0038(5) 0.0048(5)
O6 0.0207(7) 0.0156(5) 0.0268(7) 0.0055(5) 0.0112(6) 0.0059(5)
O4 0.0188(8) 0.0449(9) 0.0526(11) 0.0134(8) 0.0029(7) 0.0114(7)
N1 0.0167(7) 0.0154(6) 0.0215(8) 0.0056(6) 0.0051(6) 0.0054(5)
N2 0.0163(7) 0.0154(6) 0.0218(8) 0.0049(6) 0.0041(6) 0.0046(6)
C4 0.0240(10) 0.0248(9) 0.0299(11) 0.0059(8) 0.0081(9) 0.0070(8)
C1 0.0177(9) 0.0311(10) 0.0285(11) 0.0082(8) 0.0039(8) 0.0120(8)
C2 0.0173(9) 0.0299(9) 0.0280(11) 0.0110(8) 0.0038(8) 0.0058(7)
C5 0.0178(9) 0.0194(8) 0.0167(8) 0.0077(7) 0.0050(7) 0.0063(7)
C7 0.0165(8) 0.0188(8) 0.0149(8) 0.0061(6) 0.0035(7) 0.0046(6)
C8 0.0143(8) 0.0171(7) 0.0215(9) 0.0043(7) 0.0038(7) 0.0046(6)
C9 0.0277(10) 0.0246(9) 0.0238(10) 0.0091(8) 0.0063(8) 0.0098(8)
C10 0.0352(12) 0.0313(10) 0.0261(11) 0.0065(8) 0.0135(9) 0.0098(9)
C11 0.0300(11) 0.0272(10) 0.0430(13) 0.0065(9) 0.0198(10) 0.0127(8)
C12 0.0302(11) 0.0344(11) 0.0484(14) 0.0201(10) 0.0162(10) 0.0211(9)
C13 0.0243(10) 0.0325(10) 0.0295(11) 0.0155(8) 0.0085(8) 0.0143(8)
C15 0.0154(9) 0.0189(8) 0.0234(9) 0.0037(7) 0.0035(7) 0.0048(7)
C16 0.0233(11) 0.0449(12) 0.0274(11) 0.0138(9) 0.0022(9) 0.0023(9)
C17 0.0302(13) 0.0581(15) 0.0350(13) 0.0152(12) -0.0075(10) 0.0032(11)
C18 0.0176(10) 0.0409(12) 0.0524(16) 0.0073(11) -0.0029(10) 0.0028(9)
C19 0.0212(10) 0.0319(10) 0.0513(15) 0.0102(10) 0.0153(10) 0.0063(8)
C20 0.0223(10) 0.0265(9) 0.0318(11) 0.0093(8) 0.0112(8) 0.0092(8)
C6 0.0178(8) 0.0193(8) 0.0156(8) 0.0068(6) 0.0060(7) 0.0079(6)
C22 0.0167(8) 0.0180(8) 0.0255(10) 0.0093(7) 0.0073(7) 0.0072(7)
C23 0.0225(10) 0.0209(8) 0.0282(10) 0.0068(8) 0.0042(8) 0.0065(7)
C24 0.0243(11) 0.0246(9) 0.0447(13) 0.0121(9) 0.0002(9) 0.0004(8)
C25 0.0251(11) 0.0385(11) 0.0570(16) 0.0297(11) 0.0119(11) 0.0030(9)
C26 0.0322(11) 0.0416(11) 0.0396(13) 0.0263(10) 0.0168(10) 0.0134(9)
C27 0.0233(10) 0.0253(9) 0.0267(10) 0.0121(8) 0.0084(8) 0.0114(7)
C28 0.0379(12) 0.0340(10) 0.0226(10) 0.0108(8) 0.0055(9) 0.0091(9)
C29 0.0437(14) 0.0350(11) 0.0247(11) 0.0018(9) 0.0042(10) 0.0026(10)
C30 0.0167(8) 0.0179(8) 0.0253(10) 0.0102(7) 0.0070(7) 0.0066(6)
C31 0.0192(9) 0.0209(8) 0.0257(10) 0.0072(7) 0.0084(8) 0.0062(7)
C32 0.0356(12) 0.0232(9) 0.0381(12) 0.0104(8) 0.0166(10) 0.0148(8)
C33 0.0440(13) 0.0330(11) 0.0472(14) 0.0245(10) 0.0172(11) 0.0234(10)
C34 0.0365(12) 0.0363(11) 0.0301(11) 0.0201(9) 0.0119(9) 0.0164(9)
C35 0.0245(10) 0.0252(9) 0.0245(10) 0.0112(8) 0.0097(8) 0.0084(7)
C36 0.0433(13) 0.0305(10) 0.0210(10) 0.0087(8) 0.0116(9) 0.0118(9)
C37 0.0334(11) 0.0265(9) 0.0247(10) 0.0029(8) 0.0066(9) 0.0087(8)
C3 0.0220(10) 0.0370(11) 0.0344(12) 0.0158(9) 0.0121(9) 0.0110(8)
C77 0.081(2) 0.0394(14) 0.086(3) 0.0032(15) 0.059(2) -0.0028(15)
C78 0.0562(18) 0.0531(16) 0.083(2) 0.0359(16) 0.0399(17) 0.0256(14)
C79 0.0353(13) 0.0531(14) 0.0457(15) 0.0188(12) 0.0148(11) 0.0130(11)
C81 0.0504(16) 0.0458(13) 0.0457(15) 0.0179(12) 0.0201(13) 0.0155(12)
C89 0.0518(17) 0.087(2) 0.0435(16) 0.0360(16) 0.0191(14) 0.0270(16)
C90 0.0425(16) 0.104(3) 0.0319(15) 0.0067(16) 0.0173(13) -0.0095(17)

loop_
_atom_type_symbol
_atom_type_description
_atom_type_scat_dispersion_real
_atom_type_scat_dispersion_imag
_atom_type_scat_source
C C 0.0033 0.0016 'International Tables Vol C Tables 4.2.6.8 and 6.1.1.4'
H H 0.0000 0.0000 'International Tables Vol C Tables 4.2.6.8 and 6.1.1.4'
Fe Fe 0.3463 0.8444 'International Tables Vol C Tables 4.2.6.8 and 6.1.1.4'
N N 0.0061 0.0033 'International Tables Vol C Tables 4.2.6.8 and 6.1.1.4'
O O 0.0106 0.0060 'International Tables Vol C Tables 4.2.6.8 and 6.1.1.4'

loop_
_geom_angle_atom_site_label_1
_geom_angle_atom_site_label_2
_geom_angle_atom_site_label_3
_geom_angle
C4 Fe1 C3 90.88(9)
C4 Fe1 C2 90.23(9)
C3 Fe1 C2 121.13(9)
C4 Fe1 C1 92.25(9)
C3 Fe1 C1 116.59(10)
C2 Fe1 C1 122.16(9)
C4 Fe1 C5 173.71(8)
C3 Fe1 C5 90.82(8)
C2 Fe1 C5 83.70(8)
C1 Fe1 C5 92.40(8)
C7 O5 C30 119.14(14)
C6 O6 C22 120.34(14)
C7 N1 N2 104.92(13)
C7 N1 C8 125.35(14)
N2 N1 C8 115.44(14)
C6 N2 N1 106.44(14)
C6 N2 C15 131.58(15)
N1 N2 C15 116.94(14)
O4 C4 Fe1 177.8(2)
O1 C1 Fe1 175.47(17)
O2 C2 Fe1 178.98(19)
C7 C5 C6 100.86(15)
C7 C5 Fe1 127.77(13)
C6 C5 Fe1 130.64(13)
O5 C7 N1 120.66(15)
O5 C7 C5 125.30(16)
N1 C7 C5 114.00(15)
C13 C8 C9 121.37(18)
C13 C8 N1 119.51(17)
C9 C8 N1 119.08(16)
C8 C9 C10 119.47(18)
C8 C9 H9A 120.3
C10 C9 H9A 120.3
C9 C10 C11 119.9(2)
C9 C10 H10A 120.1
C11 C10 H10A 120.1
C12 C11 C10 120.14(19)
C12 C11 H11A 119.9
C10 C11 H11A 119.9
C11 C12 C13 120.64(19)
C11 C12 H12A 119.7
C13 C12 H12A 119.7
C8 C13 C12 118.52(19)
C8 C13 H13A 120.7
C12 C13 H13A 120.7
C20 C15 C16 121.77(18)
C20 C15 N2 119.56(17)
C16 C15 N2 118.57(17)
C15 C16 C17 118.7(2)
C15 C16 H16A 120.6
C17 C16 H16A 120.6
C18 C17 C16 120.2(2)
C18 C17 H17A 119.9
C16 C17 H17A 119.9
C17 C18 C19 120.3(2)
C17 C18 H18A 119.9
C19 C18 H18A 119.9
C18 C19 C20 120.5(2)
C18 C19 H19A 119.8
C20 C19 H19A 119.8
C15 C20 C19 118.5(2)
C15 C20 H20A 120.7
C19 C20 H20A 120.7
O6 C6 N2 121.73(15)
O6 C6 C5 124.45(16)
N2 C6 C5 113.59(15)
C23 C22 C27 124.40(17)
C23 C22 O6 116.25(16)
C27 C22 O6 119.03(16)
C22 C23 C24 116.22(19)
C22 C23 C29 122.06(18)
C24 C23 C29 121.71(19)
C25 C24 C23 121.3(2)
C25 C24 H24A 119.3
C23 C24 H24A 119.3
C26 C25 C24 120.18(19)
C26 C25 H25A 119.9
C24 C25 H25A 119.9
C25 C26 C27 120.9(2)
C25 C26 H26A 119.5
C27 C26 H26A 119.5
C26 C27 C22 116.76(19)
C26 C27 C28 121.09(19)
C22 C27 C28 122.13(17)
C27 C28 H28A 109.5
C27 C28 H28B 109.5
H28A C28 H28B 109.5
C27 C28 H28C 109.5
H28A C28 H28C 109.5
H28B C28 H28C 109.5
C23 C29 H29A 109.5
C23 C29 H29B 109.5
H29A C29 H29B 109.5
C23 C29 H29C 109.5
H29A C29 H29C 109.5
H29B C29 H29C 109.5
C31 C30 C35 124.44(16)
C31 C30 O5 115.21(16)
C35 C30 O5 120.23(16)
C30 C31 C32 116.84(18)
C30 C31 C37 120.96(16)
C32 C31 C37 122.19(17)
C33 C32 C31 120.91(19)
C33 C32 H32A 119.5
C31 C32 H32A 119.5
C32 C33 C34 120.43(18)
C32 C33 H33A 119.8
C34 C33 H33A 119.8
C33 C34 C35 121.1(2)
C33 C34 H34A 119.5
C35 C34 H34A 119.5
C30 C35 C34 116.20(18)
C30 C35 C36 123.67(17)
C34 C35 C36 120.13(18)
C35 C36 H36A 109.5
C35 C36 H36B 109.5
H36A C36 H36B 109.5
C35 C36 H36C 109.5
H36A C36 H36C 109.5
H36B C36 H36C 109.5
C31 C37 H37A 109.5
C31 C37 H37B 109.5
H37A C37 H37B 109.5
C31 C37 H37C 109.5
H37A C37 H37C 109.5
H37B C37 H37C 109.5
O3 C3 Fe1 177.55(19)
C78 C77 C90 119.5(3)
C78 C77 H77A 120.3
C90 C77 H77A 120.3
C79 C78 C77 120.8(3)
C79 C78 H78A 119.6
C77 C78 H78A 119.6
C78 C79 C81 119.5(3)
C78 C79 H79A 120.3
C81 C79 H79A 120.3
C89 C81 C79 121.1(3)
C89 C81 H81A 119.4
C79 C81 H81A 119.4
C81 C89 C90 120.0(3)
C81 C89 H89A 120.0
C90 C89 H89A 120.0
C77 C90 C89 119.2(3)
C77 C90 H90A 120.4
C89 C90 H90A 120.4

loop_
_geom_bond_atom_site_label_1
_geom_bond_atom_site_label_2
_geom_bond_distance
Fe1 C4 1.781(2)
Fe1 C3 1.793(2)
Fe1 C2 1.794(2)
Fe1 C1 1.801(2)
Fe1 C5 2.0259(18)
O1 C1 1.151(2)
O2 C2 1.151(3)
O3 C3 1.153(3)
O5 C7 1.343(2)
O5 C30 1.423(2)
O6 C6 1.342(2)
O6 C22 1.419(2)
O4 C4 1.151(3)
N1 C7 1.383(2)
N1 N2 1.4054(19)
N1 C8 1.455(2)
N2 C6 1.360(2)
N2 C15 1.446(2)
C5 C7 1.386(2)
C5 C6 1.402(2)
C8 C13 1.386(2)
C8 C9 1.386(3)
C9 C10 1.388(3)
C9 H9A 0.9300
C10 C11 1.389(3)
C10 H10A 0.9300
C11 C12 1.382(3)
C11 H11A 0.9300
C12 C13 1.395(3)
C12 H12A 0.9300
C13 H13A 0.9300
C15 C20 1.384(3)
C15 C16 1.389(3)
C16 C17 1.393(3)
C16 H16A 0.9300
C17 C18 1.381(4)
C17 H17A 0.9300
C18 C19 1.385(4)
C18 H18A 0.9300
C19 C20 1.393(3)
C19 H19A 0.9300
C20 H20A 0.9300
C22 C23 1.393(3)
C22 C27 1.394(3)
C23 C24 1.397(3)
C23 C29 1.502(3)
C24 C25 1.387(4)
C24 H24A 0.9300
C25 C26 1.386(3)
C25 H25A 0.9300
C26 C27 1.394(3)
C26 H26A 0.9300
C27 C28 1.509(3)
C28 H28A 0.9600
C28 H28B 0.9600
C28 H28C 0.9600
C29 H29A 0.9600
C29 H29B 0.9600
C29 H29C 0.9600
C30 C31 1.393(3)
C30 C35 1.394(3)
C31 C32 1.394(3)
C31 C37 1.506(3)
C32 C33 1.385(3)
C32 H32A 0.9300
C33 C34 1.387(3)
C33 H33A 0.9300
C34 C35 1.403(3)
C34 H34A 0.9300
C35 C36 1.512(3)
C36 H36A 0.9600
C36 H36B 0.9600
C36 H36C 0.9600
C37 H37A 0.9600
C37 H37B 0.9600
C37 H37C 0.9600
C77 C78 1.382(5)
C77 C90 1.387(5)
C77 H77A 0.9300
C78 C79 1.365(4)
C78 H78A 0.9300
C79 C81 1.369(4)
C79 H79A 0.9300
C81 C89 1.362(4)
C81 H81A 0.9300
C89 C90 1.389(5)
C89 H89A 0.9300
C90 H90A 0.9300

loop_
_geom_torsion_atom_site_label_1
_geom_torsion_atom_site_label_2
_geom_torsion_atom_site_label_3
_geom_torsion_atom_site_label_4
_geom_torsion
C7 N1 N2 C6 -3.93(18)
C8 N1 N2 C6 -146.10(15)
C7 N1 N2 C15 -161.77(15)
C8 N1 N2 C15 56.1(2)
C3 Fe1 C4 O4 113(5)
C2 Fe1 C4 O4 -8(5)
C1 Fe1 C4 O4 -130(5)
C5 Fe1 C4 O4 7(5)
C4 Fe1 C1 O1 -7(3)
C3 Fe1 C1 O1 85(3)
C2 Fe1 C1 O1 -99(3)
C5 Fe1 C1 O1 177(100)
C4 Fe1 C2 O2 164(12)
C3 Fe1 C2 O2 73(12)
C1 Fe1 C2 O2 -103(12)
C5 Fe1 C2 O2 -14(12)
C4 Fe1 C5 C7 59.4(8)
C3 Fe1 C5 C7 -46.22(17)
C2 Fe1 C5 C7 75.02(17)
C1 Fe1 C5 C7 -162.88(17)
C4 Fe1 C5 C6 -108.8(7)
C3 Fe1 C5 C6 145.50(18)
C2 Fe1 C5 C6 -93.25(18)
C1 Fe1 C5 C6 28.84(18)
C30 O5 C7 N1 -33.0(2)
C30 O5 C7 C5 149.52(17)
N2 N1 C7 O5 -175.34(15)
C8 N1 C7 O5 -38.1(2)
N2 N1 C7 C5 2.4(2)
C8 N1 C7 C5 139.59(17)
C6 C5 C7 O5 177.76(17)
Fe1 C5 C7 O5 6.8(3)
C6 C5 C7 N1 0.2(2)
Fe1 C5 C7 N1 -170.79(12)
C7 N1 C8 C13 110.0(2)
N2 N1 C8 C13 -116.59(18)
C7 N1 C8 C9 -72.3(2)
N2 N1 C8 C9 61.1(2)
C13 C8 C9 C10 -0.2(3)
N1 C8 C9 C10 -177.91(17)
C8 C9 C10 C11 -0.4(3)
C9 C10 C11 C12 0.2(3)
C10 C11 C12 C13 0.7(3)
C9 C8 C13 C12 1.1(3)
N1 C8 C13 C12 178.77(18)
C11 C12 C13 C8 -1.3(3)
C6 N2 C15 C20 99.4(2)
N1 N2 C15 C20 -109.57(19)
C6 N2 C15 C16 -84.3(2)
N1 N2 C15 C16 66.8(2)
C20 C15 C16 C17 -0.5(3)
N2 C15 C16 C17 -176.8(2)
C15 C16 C17 C18 -0.1(4)
C16 C17 C18 C19 -0.1(4)
C17 C18 C19 C20 1.0(4)
C16 C15 C20 C19 1.4(3)
N2 C15 C20 C19 177.62(17)
C18 C19 C20 C15 -1.6(3)
C22 O6 C6 N2 -38.1(2)
C22 O6 C6 C5 147.68(17)
N1 N2 C6 O6 -170.33(15)
C15 N2 C6 O6 -17.0(3)
N1 N2 C6 C5 4.4(2)
C15 N2 C6 C5 157.71(18)
C7 C5 C6 O6 171.72(16)
Fe1 C5 C6 O6 -17.7(3)
C7 C5 C6 N2 -2.9(2)
Fe1 C5 C6 N2 167.71(13)
C6 O6 C22 C23 124.37(18)
C6 O6 C22 C27 -61.8(2)
C27 C22 C23 C24 3.4(3)
O6 C22 C23 C24 176.84(16)
C27 C22 C23 C29 -175.82(19)
O6 C22 C23 C29 -2.4(3)
C22 C23 C24 C25 0.6(3)
C29 C23 C24 C25 179.9(2)
C23 C24 C25 C26 -3.1(3)
C24 C25 C26 C27 1.7(3)
C25 C26 C27 C22 2.0(3)
C25 C26 C27 C28 -176.2(2)
C23 C22 C27 C26 -4.7(3)
O6 C22 C27 C26 -177.98(16)
C23 C22 C27 C28 173.49(18)
O6 C22 C27 C28 0.2(3)
C7 O5 C30 C31 126.21(17)
C7 O5 C30 C35 -57.6(2)
C35 C30 C31 C32 2.6(3)
O5 C30 C31 C32 178.61(16)
C35 C30 C31 C37 -178.24(18)
O5 C30 C31 C37 -2.2(3)
C30 C31 C32 C33 -0.2(3)
C37 C31 C32 C33 -179.4(2)
C31 C32 C33 C34 -1.4(3)
C32 C33 C34 C35 0.7(4)
C31 C30 C35 C34 -3.2(3)
O5 C30 C35 C34 -179.03(17)
C31 C30 C35 C36 176.46(19)
O5 C30 C35 C36 0.7(3)
C33 C34 C35 C30 1.5(3)
C33 C34 C35 C36 -178.2(2)
C4 Fe1 C3 O3 10(5)
C2 Fe1 C3 O3 100(5)
C1 Fe1 C3 O3 -83(5)
C5 Fe1 C3 O3 -176(100)
C90 C77 C78 C79 0.3(5)
C77 C78 C79 C81 0.7(4)
C78 C79 C81 C89 -0.9(4)
C79 C81 C89 C90 0.0(4)
C78 C77 C90 C89 -1.1(4)
C81 C89 C90 C77 1.0(4)
